data_7701632
loop_
_publ_author_name
'Seifert, Tim P.'
'Bestgen, Sebastian'
'Feuerstein, Thomas J.'
'Lebedkin, Sergei'
'Kr\"amer, Felix'
'Fengler, Christian'
'Gamer, Michael T.'
'Kappes, Manfred M.'
'Roesky, Peter W.'

_publ_section_title
;
 Phosphine-substituted 1,2,3-triazoles as P,C- and P,N-ligands for
 photoluminescent coinage metal complexes.
;
_journal_issue 41
_journal_name_full 'Dalton transactions (Cambridge, England : 2003)'
_journal_page_first 15427
_journal_page_last 15434
_journal_paper_doi 10.1039/c9dt01239g
_journal_volume 48
_journal_year 2019
_chemical_formula_moiety 'C50 H52 Au2 Cl2 Cu N6 O2 P2, F6 P, 2(C4 H8 O)'
_chemical_formula_sum 'C58 H68 Au2 Cl2 Cu F6 N6 O4 P3'
_chemical_formula_weight 1648.46
_space_group_crystal_system monoclinic
_space_group_IT_number 14
_space_group_name_Hall '-P 2yn'
_space_group_name_H-M_alt 'P 1 21/n 1'
_atom_sites_solution_hydrogens geom
_audit_creation_date 2019-04-17
_audit_creation_method
;
Olex2 1.2
(compiled 2018.05.29 svn.r3508 for OlexSys, GUI svn.r5506)
;
_audit_update_record
;
2019-04-18 deposited with the CCDC.	2019-05-03 downloaded from the CCDC.
;
_cell_angle_alpha 90
_cell_angle_beta 92.509(3)
_cell_angle_gamma 90
_cell_formula_units_Z 4
_cell_length_a 10.3665(4)
_cell_length_b 27.9101(11)
_cell_length_c 21.4135(7)
_cell_measurement_reflns_used 28404
_cell_measurement_temperature 100
_cell_measurement_theta_max 29.99
_cell_measurement_theta_min 1.46
_cell_volume 6189.6(4)
_computing_cell_refinement
;
X-Area Recipe 1.33.0.0 (STOE, 2015)
PLATON (A.L.Spek, 2009)
;
_computing_data_collection 'X-Area Pilatus3_SV 1.31.150.0 (STOE, 2018)'
_computing_data_reduction
;
X-Area Integrate 1.73.1.0 (STOE, 2018)
X-Area LANA 1.73.2.0 (STOE, 2018)
PLATON (A.L.Spek, 2009)
;
_computing_molecular_graphics 'Diamond 4, Olex2 (Dolomanov et al., 2009)'
_computing_publication_material
;
STOE & Cie GmbH, X-Area, software package for collecting single-crystal or
multi-domain crystal data on STOE area-detector diffractometers, for image 
processing, for the correction and scaling of reflection intensities and 
for outlier rejection, version 1.84, Darmstadt 2018
MS Word (Microsoft)
Olex2 (Dolomanov et al., 2009)
;
_computing_structure_refinement 'SHELXL-2018/3 (Sheldrick, 2015)'
_computing_structure_solution 'SHELXS-2018/3 (Sheldrick, 2015)'
_diffrn_ambient_temperature 100
_diffrn_detector Pilatus200K
_diffrn_detector_area_resol_mean 5.81
_diffrn_detector_type 'DECTRIS PILATUS 200K'
_diffrn_measured_fraction_theta_full 0.984
_diffrn_measured_fraction_theta_max 0.809
_diffrn_measurement_device 'Eulerian 4-circle diffractometer'
_diffrn_measurement_device_type 'STOE STADIVARI'
_diffrn_measurement_method 'rotation method, \w scans'
_diffrn_radiation_collimation '0.5 mm diameter, monocapillary'
_diffrn_radiation_monochromator 'plane graphite'
_diffrn_radiation_polarisn_norm 0
_diffrn_radiation_type MoK\a
_diffrn_radiation_wavelength 0.71073
_diffrn_reflns_av_R_equivalents 0.0839
_diffrn_reflns_av_unetI/netI 0.0812
_diffrn_reflns_Laue_measured_fraction_full 0.984
_diffrn_reflns_Laue_measured_fraction_max 0.809
_diffrn_reflns_limit_h_max 14
_diffrn_reflns_limit_h_min -14
_diffrn_reflns_limit_k_max 31
_diffrn_reflns_limit_k_min -39
_diffrn_reflns_limit_l_max 11
_diffrn_reflns_limit_l_min -29
_diffrn_reflns_number 34254
_diffrn_reflns_point_group_measured_fraction_full 0.984
_diffrn_reflns_point_group_measured_fraction_max 0.809
_diffrn_reflns_theta_full 26.000
_diffrn_reflns_theta_max 30.066
_diffrn_reflns_theta_min 1.459
_diffrn_source 'Mo Genix 3D HF'
_diffrn_source_current 1.000
_diffrn_source_power 0.050
_diffrn_source_voltage 50
_exptl_absorpt_coefficient_mu 5.33
_exptl_absorpt_correction_T_max 0.4780
_exptl_absorpt_correction_T_min 0.1678
_exptl_absorpt_correction_type multi-scan
_exptl_absorpt_process_details
;
STOE X-Red32, absorption correction by Gaussian integration, analogous to
P. Coppens, "Crystallographic Computing", Munksgaard, Copenhagen (1970), 255 - 270.
Afterwards scaling of reflection intensities was performed within STOE LANA.
J. Koziskova, F. Hahn, J. Richter, J. Kozisek, "Comparison of different
absorption corrections on the model structure of tetrakis(\m~2~-acetato)-
diaqua-di-copper(II)", Acta Chimica Slovaca, vol. 9, no. 2, 2016, pp. 136 - 140.
;
_exptl_crystal_colour colourless
_exptl_crystal_colour_primary colourless
_exptl_crystal_density_diffrn 1.769
_exptl_crystal_description block
_exptl_crystal_F_000 3240
_exptl_crystal_size_max 0.413
_exptl_crystal_size_mid 0.329
_exptl_crystal_size_min 0.251
_refine_diff_density_max 2.906
_refine_diff_density_min -1.569
_refine_diff_density_rms 0.241
_refine_ls_extinction_method none
_refine_ls_goodness_of_fit_ref 1.134
_refine_ls_hydrogen_treatment constr
_refine_ls_matrix_type full
_refine_ls_number_parameters 797
_refine_ls_number_reflns 14732
_refine_ls_number_restraints 122
_refine_ls_restrained_S_all 1.136
_refine_ls_R_factor_all 0.1263
_refine_ls_R_factor_gt 0.0831
_refine_ls_shift/su_max 0.001
_refine_ls_shift/su_mean 0.000
_refine_ls_structure_factor_coef Fsqd
_refine_ls_weighting_details 'w=1/[\s^2^(Fo^2^)+(0.0505P)^2^+288.1349P] where P=(Fo^2^+2Fc^2^)/3'
_refine_ls_weighting_scheme calc
_refine_ls_wR_factor_gt 0.2095
_refine_ls_wR_factor_ref 0.2401
_reflns_Friedel_coverage 0.000
_reflns_number_gt 9808
_reflns_number_total 14732
_reflns_threshold_expression 'I > 2\s(I)'
_cod_data_source_file c9dt01239g2.cif
_cod_data_source_block tps263
_cod_database_code 7701632
_shelx_shelxl_version_number 2018/3
_shelx_space_group_comment
;
The symmetry employed for this shelxl refinement is uniquely defined
by the following loop, which should always be used as a source of
symmetry information in preference to the above space-group names.
They are only intended as comments.
;
_shelx_estimated_absorpt_t_max 0.350
_shelx_estimated_absorpt_t_min 0.218
_olex2_refinement_description
;
1. Twinned data refinement
 Scales: 0.9307(10)
 0.0693(10)
2. Fixed Uiso
 At 1.2 times of:
  All C(H) groups, All C(H,H) groups, All C(H,H,H,H) groups
3. Restrained distances
 O4B-C55B \\sim O4B-C58
 with sigma of 0.02
 O4A-C55A \\sim O4A-C58
 with sigma of 0.02
4. Uiso/Uaniso restraints and constraints
O3A \\sim C51A \\sim C52A \\sim C53A \\sim C54A: within 2A with sigma of 0.04
and sigma for terminal atoms of 0.08
O3B \\sim C51B \\sim C52B \\sim C53B \\sim C54B: within 2A with sigma of 0.04
and sigma for terminal atoms of 0.08
P3 \\sim F1 \\sim F2 \\sim F3 \\sim F4 \\sim F5 \\sim F6: within 2A with sigma
of 0.008 and sigma for terminal atoms of 0.016
O4A \\sim O4B: within 2A with sigma of 0.02 and sigma for terminal atoms of 0.04
C57 \\sim O4B \\sim C55B \\sim C56B: within 2A with sigma of 0.04 and sigma for
terminal atoms of 0.08
5. Others
 Fixed Sof: H57A(0.75) H57B(0.75) H57C(0.25) H57D(0.25) H58C(0.25) H58D(0.25)
 H58A(0.75) H58B(0.75) O4A(0.75) C55A(0.75) H55A(0.75) H55B(0.75) C56A(0.75)
 H56A(0.75) H56B(0.75) O4B(0.25) C55B(0.25) H55C(0.25) H55D(0.25) C56B(0.25)
 H56C(0.25) H56D(0.25) O3A(0.66667) C51A(0.66667) H51A(0.66667) H51B(0.66667)
 C52A(0.66667) H52A(0.66667) H52B(0.66667) C53A(0.66667) H53A(0.66667)
 H53B(0.66667) C54A(0.66667) H54A(0.66667) H54B(0.66667) O3B(0.33333)
 C51B(0.33333) H51C(0.33333) H51D(0.33333) C52B(0.33333) H52C(0.33333)
 H52D(0.33333) C53B(0.33333) H53C(0.33333) H53D(0.33333) C54B(0.33333)
 H54C(0.33333) H54D(0.33333)
6.a Free rotating group:
 O3A(C51A,C52A,C53A), O3B(C51B,C52B,C53B,C54B)
6.b Secondary CH2 refined with riding coordinates:
 C3(H3A,H3B), C24(H24A,H24B), C43(H43A,H43B), C44(H44A,H44B), C45(H45A,H45B),
 C46(H46A,H46B), C47(H47A,H47B), C48(H48A,H48B), C49(H49A,H49B), C50(H50A,H50B),
  C57(H57A,H57B), C57(H57C,H57D), C58(H58C,H58D), C58(H58A,H58B), C55A(H55A,
 H55B), C56A(H56A,H56B), C55B(H55C,H55D), C56B(H56C,H56D), C51A(H51A,H51B),
 C52A(H52A,H52B), C53A(H53A,H53B), C54A(H54A,H54B), C51B(H51C,H51D), C52B(H52C,
 H52D), C53B(H53C,H53D), C54B(H54C,H54D)
6.c Aromatic/amide H refined with riding coordinates:
 C2(H2), C5(H5), C6(H6), C7(H7), C8(H8), C9(H9), C11(H11), C12(H12), C13(H13),
 C14(H14), C15(H15), C17(H17), C18(H18), C19(H19), C20(H20), C21(H21), C23(H23),
  C26(H26), C27(H27), C28(H28), C29(H29), C30(H30), C32(H32), C33(H33),
 C34(H34), C35(H35), C36(H36), C38(H38), C39(H39), C40(H40), C41(H41), C42(H42)
;
_olex2_submission_special_instructions 'No special instructions were received'

loop_
_space_group_symop_operation_xyz
'x, y, z'
'-x+1/2, y+1/2, -z+1/2'
'-x, -y, -z'
'x-1/2, -y-1/2, z-1/2'

loop_
_atom_site_label
_atom_site_type_symbol
_atom_site_fract_x
_atom_site_fract_y
_atom_site_fract_z
_atom_site_U_iso_or_equiv
_atom_site_adp_type
_atom_site_occupancy
_atom_site_site_symmetry_order
_atom_site_calc_flag
_atom_site_refinement_flags_posn
_atom_site_refinement_flags_adp
_atom_site_refinement_flags_occupancy
_atom_site_disorder_assembly
_atom_site_disorder_group
Au1 Au 0.65919(6) 0.52879(2) 0.84220(3) 0.02562(15) Uani 1 1 d . . . . .
Au2 Au 0.62264(6) 0.52725(2) 0.67993(3) 0.02872(16) Uani 1 1 d . . . . .
Cu Cu 0.39205(19) 0.52700(7) 0.77452(9) 0.0272(4) Uani 1 1 d . . . . .
Cl1 Cl 0.7374(4) 0.45280(15) 0.8289(2) 0.0338(9) Uani 1 1 d . . . . .
Cl2 Cl 0.7386(4) 0.59607(15) 0.6986(2) 0.0353(9) Uani 1 1 d . . . . .
P1 P 0.5940(4) 0.60324(14) 0.8616(2) 0.0246(8) Uani 1 1 d . . . . .
P2 P 0.5235(4) 0.45824(15) 0.6565(2) 0.0290(9) Uani 1 1 d . . . . .
O1 O 0.2626(10) 0.5300(4) 0.8620(6) 0.029(2) Uani 1 1 d . . . . .
O2 O 0.2041(13) 0.5150(5) 0.7162(7) 0.049(4) Uani 1 1 d . . . . .
N1 N 0.3937(15) 0.6646(5) 0.7238(6) 0.030(3) Uani 1 1 d . . . . .
N2 N 0.3520(13) 0.6188(4) 0.7193(6) 0.023(3) Uani 1 1 d . . . . .
N3 N 0.4110(14) 0.5958(5) 0.7643(7) 0.028(3) Uani 1 1 d . . . . .
N4 N 0.4011(13) 0.3858(5) 0.7991(7) 0.026(3) Uani 1 1 d . . . . .
N5 N 0.3850(13) 0.4307(4) 0.8198(7) 0.027(3) Uani 1 1 d . . . . .
N6 N 0.4226(12) 0.4590(5) 0.7741(6) 0.023(3) Uani 1 1 d . . . . .
C1 C 0.4949(15) 0.6254(6) 0.7981(8) 0.026(3) Uani 1 1 d . . . . .
C2 C 0.4810(16) 0.6696(6) 0.7709(8) 0.028(3) Uani 1 1 d . . . . .
H2 H 0.524819 0.698249 0.783193 0.034 Uiso 1 1 calc R . . . .
C3 C 0.3525(18) 0.6987(6) 0.6755(9) 0.036(4) Uani 1 1 d . . . . .
H3A H 0.347818 0.731003 0.694354 0.043 Uiso 1 1 calc R . . . .
H3B H 0.264646 0.690004 0.659365 0.043 Uiso 1 1 calc R . . . .
C4 C 0.4422(17) 0.7005(7) 0.6211(8) 0.032(4) Uani 1 1 d . . . . .
C5 C 0.5051(18) 0.6597(7) 0.6019(9) 0.037(4) Uani 1 1 d . . . . .
H5 H 0.495320 0.630106 0.623155 0.045 Uiso 1 1 calc R . . . .
C6 C 0.584(2) 0.6630(9) 0.5499(10) 0.050(6) Uani 1 1 d . . . . .
H6 H 0.627832 0.635331 0.535911 0.060 Uiso 1 1 calc R . . . .
C7 C 0.5990(18) 0.7059(9) 0.5195(9) 0.046(5) Uani 1 1 d . . . . .
H7 H 0.654806 0.707975 0.485570 0.055 Uiso 1 1 calc R . . . .
C8 C 0.534(2) 0.7450(9) 0.5378(10) 0.051(6) Uani 1 1 d . . . . .
H8 H 0.540577 0.773984 0.514855 0.061 Uiso 1 1 calc R . . . .
C9 C 0.4583(19) 0.7438(8) 0.5890(10) 0.041(5) Uani 1 1 d . . . . .
H9 H 0.417130 0.772092 0.602580 0.049 Uiso 1 1 calc R . . . .
C10 C 0.4998(15) 0.6086(6) 0.9304(8) 0.024(3) Uani 1 1 d . . . . .
C11 C 0.4073(18) 0.6455(6) 0.9362(8) 0.033(4) Uani 1 1 d . . . . .
H11 H 0.389508 0.666981 0.902498 0.039 Uiso 1 1 calc R . . . .
C12 C 0.3438(18) 0.6502(7) 0.9904(9) 0.035(4) Uani 1 1 d . . . . .
H12 H 0.284179 0.675708 0.994673 0.042 Uiso 1 1 calc R . . . .
C13 C 0.3654(18) 0.6180(7) 1.0394(9) 0.035(4) Uani 1 1 d . . . . .
H13 H 0.321729 0.621496 1.077179 0.042 Uiso 1 1 calc R . . . .
C14 C 0.4511(17) 0.5809(6) 1.0320(8) 0.032(4) Uani 1 1 d . . . . .
H14 H 0.463374 0.557998 1.064558 0.038 Uiso 1 1 calc R . . . .
C15 C 0.5189(17) 0.5764(6) 0.9790(7) 0.028(3) Uani 1 1 d . . . . .
H15 H 0.579242 0.551004 0.975537 0.033 Uiso 1 1 calc R . . . .
C16 C 0.7235(17) 0.6471(6) 0.8724(8) 0.027(3) Uani 1 1 d . . . . .
C17 C 0.8443(16) 0.6368(6) 0.8490(8) 0.027(3) Uani 1 1 d . . . . .
H17 H 0.856586 0.607178 0.828292 0.032 Uiso 1 1 calc R . . . .
C18 C 0.9472(17) 0.6689(7) 0.8554(9) 0.037(4) Uani 1 1 d . . . . .
H18 H 1.028630 0.661730 0.838945 0.044 Uiso 1 1 calc R . . . .
C19 C 0.926(2) 0.7114(7) 0.8864(10) 0.044(5) Uani 1 1 d . . . . .
H19 H 0.995874 0.733114 0.893757 0.053 Uiso 1 1 calc R . . . .
C20 C 0.804(2) 0.7230(8) 0.9072(11) 0.050(5) Uani 1 1 d . . . . .
H20 H 0.789481 0.753255 0.925956 0.060 Uiso 1 1 calc R . . . .
C21 C 0.7059(19) 0.6905(7) 0.9004(10) 0.040(4) Uani 1 1 d . . . . .
H21 H 0.623612 0.698287 0.915383 0.048 Uiso 1 1 calc R . . . .
C22 C 0.4629(17) 0.4306(6) 0.7242(8) 0.031(4) Uani 1 1 d . . . . .
C23 C 0.4486(16) 0.3843(6) 0.7425(8) 0.029(4) Uani 1 1 d . . . . .
H23 H 0.468570 0.356425 0.719383 0.035 Uiso 1 1 calc R . . . .
C24 C 0.3631(16) 0.3460(6) 0.8397(8) 0.029(4) Uani 1 1 d . . . . .
H24A H 0.433959 0.339297 0.870986 0.035 Uiso 1 1 calc R . . . .
H24B H 0.348793 0.316785 0.814084 0.035 Uiso 1 1 calc R . . . .
C25 C 0.2407(15) 0.3576(5) 0.8733(9) 0.026(3) Uani 1 1 d . . . . .
C26 C 0.1274(16) 0.3699(6) 0.8378(9) 0.031(4) Uani 1 1 d . . . . .
H26 H 0.126700 0.369789 0.793373 0.038 Uiso 1 1 calc R . . . .
C27 C 0.0201(17) 0.3817(7) 0.8678(11) 0.042(5) Uani 1 1 d . . . . .
H27 H -0.055827 0.390483 0.844131 0.050 Uiso 1 1 calc R . . . .
C28 C 0.0182(17) 0.3814(7) 0.9318(10) 0.038(4) Uani 1 1 d . . . . .
H28 H -0.059052 0.389464 0.951621 0.045 Uiso 1 1 calc R . . . .
C29 C 0.127(2) 0.3694(7) 0.9678(9) 0.039(4) Uani 1 1 d . . . . .
H29 H 0.126339 0.369178 1.012133 0.047 Uiso 1 1 calc R . . . .
C30 C 0.2393(16) 0.3576(6) 0.9368(9) 0.029(4) Uani 1 1 d . . . . .
H30 H 0.315715 0.349514 0.960561 0.035 Uiso 1 1 calc R . . . .
C31 C 0.6312(19) 0.4117(6) 0.6278(8) 0.034(4) Uani 1 1 d . . . . .
C32 C 0.740(2) 0.4021(7) 0.6655(12) 0.050(5) Uani 1 1 d . . . . .
H32 H 0.751611 0.416281 0.705684 0.060 Uiso 1 1 calc R . . . .
C33 C 0.8345(19) 0.3708(7) 0.6430(11) 0.043(5) Uani 1 1 d . . . . .
H33 H 0.910503 0.364089 0.667806 0.052 Uiso 1 1 calc R . . . .
C34 C 0.816(2) 0.3502(8) 0.5854(11) 0.048(5) Uani 1 1 d . . . . .
H34 H 0.880591 0.329323 0.570587 0.057 Uiso 1 1 calc R . . . .
C35 C 0.706(2) 0.3591(8) 0.5483(10) 0.050(6) Uani 1 1 d . . . . .
H35 H 0.693786 0.343747 0.508910 0.060 Uiso 1 1 calc R . . . .
C36 C 0.6130(19) 0.3911(7) 0.5697(10) 0.039(4) Uani 1 1 d . . . . .
H36 H 0.538142 0.398419 0.544298 0.047 Uiso 1 1 calc R . . . .
C37 C 0.3896(18) 0.4618(6) 0.6009(8) 0.033(4) Uani 1 1 d . . . . .
C38 C 0.2978(18) 0.4244(6) 0.5943(8) 0.033(4) Uani 1 1 d . . . . .
H38 H 0.305684 0.397209 0.620891 0.040 Uiso 1 1 calc R . . . .
C39 C 0.197(2) 0.4266(8) 0.5500(9) 0.044(5) Uani 1 1 d . . . . .
H39 H 0.134109 0.401840 0.547287 0.052 Uiso 1 1 calc R . . . .
C40 C 0.189(2) 0.4652(10) 0.5099(10) 0.054(6) Uani 1 1 d . . . . .
H40 H 0.121817 0.466661 0.478351 0.065 Uiso 1 1 calc R . . . .
C41 C 0.276(2) 0.5008(9) 0.5151(11) 0.056(6) Uani 1 1 d . . . . .
H41 H 0.267341 0.527707 0.488064 0.067 Uiso 1 1 calc R . . . .
C42 C 0.378(2) 0.4989(7) 0.5595(10) 0.042(5) Uani 1 1 d . . . . .
H42 H 0.441285 0.523719 0.560828 0.050 Uiso 1 1 calc R . . . .
C43 C 0.1545(19) 0.5627(8) 0.8619(10) 0.047(5) Uani 1 1 d . . . . .
H43A H 0.113635 0.565684 0.819394 0.056 Uiso 1 1 calc R . . . .
H43B H 0.182593 0.594905 0.876467 0.056 Uiso 1 1 calc R . . . .
C44 C 0.0602(18) 0.5405(7) 0.9071(10) 0.041(5) Uani 1 1 d . . . . .
H44A H 0.005313 0.565184 0.925804 0.049 Uiso 1 1 calc R . . . .
H44B H 0.004529 0.516021 0.886023 0.049 Uiso 1 1 calc R . . . .
C45 C 0.1532(19) 0.5179(8) 0.9562(9) 0.043(5) Uani 1 1 d . . . . .
H45A H 0.185688 0.541876 0.987001 0.052 Uiso 1 1 calc R . . . .
H45B H 0.111555 0.491283 0.978365 0.052 Uiso 1 1 calc R . . . .
C46 C 0.2612(17) 0.4995(6) 0.9161(9) 0.033(4) Uani 1 1 d . . . . .
H46A H 0.345287 0.501034 0.939779 0.040 Uiso 1 1 calc R . . . .
H46B H 0.244639 0.465904 0.903401 0.040 Uiso 1 1 calc R . . . .
C47 C 0.134(2) 0.5451(8) 0.6706(10) 0.049(5) Uani 1 1 d . . . . .
H47A H 0.185905 0.550393 0.633424 0.059 Uiso 1 1 calc R . . . .
H47B H 0.113627 0.576568 0.689062 0.059 Uiso 1 1 calc R . . . .
C48 C 0.0116(19) 0.5176(7) 0.6531(10) 0.046(5) Uani 1 1 d . . . . .
H48A H -0.059929 0.539546 0.640505 0.055 Uiso 1 1 calc R . . . .
H48B H 0.025401 0.494622 0.618854 0.055 Uiso 1 1 calc R . . . .
C49 C -0.014(2) 0.4926(10) 0.7120(13) 0.065(7) Uani 1 1 d . . . . .
H49A H -0.072396 0.464780 0.704675 0.078 Uiso 1 1 calc R . . . .
H49B H -0.052201 0.514406 0.742695 0.078 Uiso 1 1 calc R . . . .
C50 C 0.1210(18) 0.4768(7) 0.7332(10) 0.040(4) Uani 1 1 d . . . . .
H50A H 0.126700 0.471565 0.779006 0.048 Uiso 1 1 calc R . . . .
H50B H 0.144649 0.446687 0.712129 0.048 Uiso 1 1 calc R . . . .
P3 P 0.2034(5) 0.2849(2) 0.6536(3) 0.0430(12) Uani 1 1 d . U . . .
F1 F 0.3480(11) 0.3035(4) 0.6446(6) 0.049(3) Uani 1 1 d . U . . .
F2 F 0.1534(15) 0.3140(6) 0.5949(8) 0.079(4) Uani 1 1 d . U . . .
F3 F 0.2368(16) 0.2403(6) 0.6151(10) 0.089(5) Uani 1 1 d . U . . .
F4 F 0.2506(19) 0.2661(8) 0.7190(9) 0.104(5) Uani 1 1 d . U . . .
F5 F 0.1718(16) 0.3352(6) 0.6889(9) 0.089(5) Uani 1 1 d . U . . .
F6 F 0.0596(13) 0.2665(5) 0.6618(8) 0.068(4) Uani 1 1 d . U . . .
C57 C 0.683(2) 0.7786(9) 0.7266(12) 0.056(6) Uani 1 1 d . U . . .
H57A H 0.595555 0.772955 0.707552 0.068 Uiso 0.75 1 calc R . P A 1
H57B H 0.674924 0.790266 0.769931 0.068 Uiso 0.75 1 calc R . P A 1
H57C H 0.625109 0.796946 0.753346 0.068 Uiso 0.25 1 calc R . P B 2
H57D H 0.627594 0.759110 0.697583 0.068 Uiso 0.25 1 calc R . P B 2
C58 C 0.755(2) 0.8130(8) 0.6893(12) 0.051(5) Uani 1 1 d D . . . .
H58C H 0.738239 0.807780 0.643989 0.061 Uiso 0.25 1 calc R . P C 2
H58D H 0.733390 0.846415 0.699871 0.061 Uiso 0.25 1 calc R . P C 2
H58A H 0.718177 0.814153 0.645997 0.061 Uiso 0.75 1 calc R . P D 1
H58B H 0.750213 0.845414 0.707681 0.061 Uiso 0.75 1 calc R . P D 1
O4A O 0.889(5) 0.7975(16) 0.6892(13) 0.054(8) Uani 0.75 1 d D U P E 1
C55A C 0.897(3) 0.7526(10) 0.7234(15) 0.048(7) Uani 0.75 1 d D . P E 1
H55A H 0.933421 0.757952 0.766268 0.057 Uiso 0.75 1 calc R . P E 1
H55B H 0.952482 0.729578 0.701997 0.057 Uiso 0.75 1 calc R . P E 1
C56A C 0.763(3) 0.7336(10) 0.7255(16) 0.044(7) Uani 0.75 1 d . . P E 1
H56A H 0.752480 0.714089 0.763528 0.053 Uiso 0.75 1 calc R . P E 1
H56B H 0.740688 0.713952 0.688151 0.053 Uiso 0.75 1 calc R . P E 1
O4B O 0.891(15) 0.802(5) 0.708(5) 0.054(12) Uani 0.25 1 d D U P E 2
C55B C 0.877(10) 0.779(4) 0.769(5) 0.065(16) Uani 0.25 1 d D U P E 2
H55C H 0.874270 0.802361 0.802853 0.078 Uiso 0.25 1 calc R . P E 2
H55D H 0.949077 0.755900 0.777976 0.078 Uiso 0.25 1 calc R . P E 2
C56B C 0.746(10) 0.752(4) 0.760(5) 0.060(15) Uani 0.25 1 d . U P E 2
H56C H 0.757780 0.720252 0.739031 0.072 Uiso 0.25 1 calc R . P E 2
H56D H 0.705818 0.746513 0.800161 0.072 Uiso 0.25 1 calc R . P E 2
O3A O 0.148(3) 0.6914(13) 0.557(2) 0.055(8) Uani 0.6667 1 d . U P F 1
C51A C 0.082(4) 0.7356(10) 0.5670(17) 0.052(10) Uani 0.6667 1 d G U P F 1
H51A H 0.113975 0.760887 0.539291 0.063 Uiso 0.6667 1 calc R . P F 1
H51B H 0.094649 0.746257 0.610928 0.063 Uiso 0.6667 1 calc R . P F 1
C52A C -0.061(3) 0.7257(11) 0.5516(18) 0.076(12) Uani 0.6667 1 d G U P F 1
H52A H -0.083640 0.730749 0.506616 0.091 Uiso 0.6667 1 calc R . P F 1
H52B H -0.117587 0.746063 0.576739 0.091 Uiso 0.6667 1 calc R . P F 1
C53A C -0.073(3) 0.6726(11) 0.570(2) 0.070(10) Uani 0.6667 1 d G U P F 1
H53A H -0.104519 0.669203 0.612264 0.084 Uiso 0.6667 1 calc R . P F 1
H53B H -0.132080 0.655456 0.539858 0.084 Uiso 0.6667 1 calc R . P F 1
C54A C 0.060(4) 0.6536(15) 0.567(2) 0.063(9) Uani 0.6667 1 d . U P F 1
H54A H 0.084511 0.636662 0.606079 0.076 Uiso 0.6667 1 calc R . P F 1
H54B H 0.064271 0.630321 0.531888 0.076 Uiso 0.6667 1 calc R . P F 1
O3B O 0.119(5) 0.685(3) 0.564(3) 0.052(14) Uani 0.3333 1 d . U P G 2
C51B C 0.068(8) 0.732(2) 0.552(3) 0.046(15) Uani 0.3333 1 d G U P G 2
H51C H 0.075478 0.740746 0.506951 0.056 Uiso 0.3333 1 calc R . P G 2
H51D H 0.114900 0.756626 0.577436 0.056 Uiso 0.3333 1 calc R . P G 2
C52B C -0.075(7) 0.731(2) 0.568(3) 0.069(17) Uani 0.3333 1 d G U P G 2
H52C H -0.130415 0.720182 0.531922 0.082 Uiso 0.3333 1 calc R . P G 2
H52D H -0.104652 0.762214 0.582758 0.082 Uiso 0.3333 1 calc R . P G 2
C53B C -0.072(6) 0.693(2) 0.621(3) 0.076(16) Uani 0.3333 1 d G U P G 2
H53C H -0.045124 0.707888 0.661460 0.091 Uiso 0.3333 1 calc R . P G 2
H53D H -0.157124 0.677820 0.624219 0.091 Uiso 0.3333 1 calc R . P G 2
C54B C 0.029(6) 0.6579(17) 0.599(3) 0.055(14) Uani 0.3333 1 d G U P G 2
H54C H 0.074311 0.642215 0.635096 0.066 Uiso 0.3333 1 calc R . P G 2
H54D H -0.011911 0.632817 0.571999 0.066 Uiso 0.3333 1 calc R . P G 2

loop_
_atom_site_aniso_label
_atom_site_aniso_U_11
_atom_site_aniso_U_22
_atom_site_aniso_U_33
_atom_site_aniso_U_23
_atom_site_aniso_U_13
_atom_site_aniso_U_12
Au1 0.0223(3) 0.0203(3) 0.0343(3) 0.0012(3) 0.0017(2) 0.0022(3)
Au2 0.0260(3) 0.0214(3) 0.0392(3) 0.0005(3) 0.0067(3) -0.0024(3)
Cu 0.0269(10) 0.0192(8) 0.0353(10) 0.0015(9) 0.0001(8) -0.0008(9)
Cl1 0.031(2) 0.0236(18) 0.047(2) 0.0027(18) 0.0011(18) 0.0096(16)
Cl2 0.030(2) 0.029(2) 0.047(2) -0.0016(18) 0.0036(19) -0.0054(17)
P1 0.0201(19) 0.0186(17) 0.035(2) -0.0006(16) 0.0011(17) -0.0001(16)
P2 0.026(2) 0.0229(19) 0.039(2) -0.0011(18) 0.0065(18) -0.0024(17)
O1 0.023(5) 0.022(5) 0.044(7) 0.012(5) 0.013(5) 0.009(5)
O2 0.032(7) 0.035(7) 0.076(10) 0.020(7) -0.025(7) -0.004(6)
N1 0.037(8) 0.021(6) 0.031(7) 0.004(6) -0.006(6) 0.004(6)
N2 0.027(7) 0.015(5) 0.027(6) -0.004(5) 0.001(6) 0.001(5)
N3 0.026(7) 0.021(6) 0.037(8) 0.000(6) 0.002(6) -0.002(6)
N4 0.020(7) 0.020(6) 0.038(8) 0.002(6) 0.004(6) 0.000(5)
N5 0.021(7) 0.018(6) 0.041(8) -0.004(6) 0.000(6) 0.008(5)
N6 0.014(6) 0.024(6) 0.031(7) 0.002(5) 0.001(5) 0.004(5)
C1 0.019(7) 0.025(8) 0.036(9) 0.008(7) 0.004(7) 0.003(6)
C2 0.020(8) 0.025(8) 0.040(9) -0.002(7) 0.000(7) 0.000(7)
C3 0.038(10) 0.025(8) 0.043(10) 0.012(8) -0.005(8) 0.008(8)
C4 0.026(8) 0.034(9) 0.035(9) 0.007(8) 0.001(7) 0.004(7)
C5 0.029(9) 0.036(10) 0.046(11) 0.010(9) -0.002(8) 0.004(8)
C6 0.041(12) 0.067(15) 0.041(11) -0.007(10) 0.004(9) 0.024(11)
C7 0.023(9) 0.081(16) 0.034(10) 0.004(10) 0.011(8) 0.002(10)
C8 0.043(12) 0.069(15) 0.041(11) 0.021(11) 0.003(9) -0.005(11)
C9 0.029(9) 0.045(11) 0.049(12) 0.007(9) 0.003(8) 0.005(9)
C10 0.017(7) 0.021(7) 0.034(8) -0.007(6) -0.004(6) -0.001(6)
C11 0.034(10) 0.030(9) 0.034(9) 0.005(7) -0.004(7) 0.013(8)
C12 0.029(9) 0.035(9) 0.040(10) -0.012(8) 0.004(8) 0.007(8)
C13 0.031(9) 0.042(10) 0.032(9) -0.007(8) 0.001(7) 0.003(8)
C14 0.029(9) 0.032(9) 0.035(9) 0.006(7) 0.000(7) -0.012(7)
C15 0.029(9) 0.029(8) 0.026(8) -0.004(7) 0.010(7) -0.002(7)
C16 0.030(9) 0.025(8) 0.028(8) -0.004(7) 0.003(7) 0.000(7)
C17 0.031(9) 0.019(7) 0.030(8) 0.005(6) 0.000(7) 0.002(6)
C18 0.022(8) 0.041(10) 0.047(11) 0.009(9) -0.002(8) -0.008(8)
C19 0.035(10) 0.035(10) 0.062(13) 0.011(9) -0.010(10) -0.007(8)
C20 0.046(13) 0.035(10) 0.071(15) -0.010(10) 0.009(11) -0.003(9)
C21 0.028(9) 0.034(9) 0.058(12) -0.002(9) 0.002(9) -0.002(8)
C22 0.024(8) 0.033(9) 0.037(9) 0.010(7) 0.004(7) -0.010(7)
C23 0.020(8) 0.028(8) 0.040(9) -0.005(7) 0.006(7) -0.006(7)
C24 0.026(8) 0.019(7) 0.042(9) 0.001(7) 0.003(7) -0.004(6)
C25 0.017(7) 0.012(6) 0.049(10) -0.006(7) 0.001(7) 0.001(6)
C26 0.021(8) 0.027(8) 0.045(10) 0.001(7) -0.009(7) -0.004(7)
C27 0.018(8) 0.030(9) 0.078(15) 0.000(10) -0.004(9) 0.005(7)
C28 0.020(8) 0.032(9) 0.063(13) 0.001(9) 0.012(8) 0.001(7)
C29 0.041(11) 0.037(10) 0.041(10) -0.004(8) 0.013(9) -0.005(9)
C30 0.018(7) 0.025(8) 0.045(10) -0.004(7) 0.008(7) -0.012(6)
C31 0.046(11) 0.030(8) 0.027(8) -0.002(7) 0.018(8) -0.003(8)
C32 0.045(12) 0.037(11) 0.069(15) -0.006(10) -0.002(11) -0.016(9)
C33 0.027(9) 0.034(10) 0.069(14) -0.006(10) -0.002(9) 0.004(8)
C34 0.041(12) 0.038(11) 0.066(14) -0.007(10) 0.017(10) 0.001(9)
C35 0.050(13) 0.061(14) 0.040(11) -0.017(10) 0.003(10) 0.023(11)
C36 0.031(10) 0.035(9) 0.052(12) -0.008(9) 0.000(9) 0.004(8)
C37 0.039(10) 0.026(8) 0.034(9) 0.000(7) 0.017(8) -0.005(7)
C38 0.036(10) 0.026(8) 0.037(9) 0.010(7) 0.001(8) -0.004(7)
C39 0.041(11) 0.055(13) 0.036(10) 0.004(9) 0.008(9) 0.003(10)
C40 0.034(10) 0.085(18) 0.043(11) 0.004(12) -0.004(9) 0.016(12)
C41 0.056(15) 0.061(15) 0.051(13) 0.026(12) 0.006(11) 0.013(12)
C42 0.044(12) 0.033(10) 0.048(11) 0.007(9) 0.004(9) -0.009(9)
C43 0.027(10) 0.054(12) 0.059(13) 0.027(11) -0.003(9) 0.019(9)
C44 0.025(9) 0.036(10) 0.062(13) -0.002(9) 0.011(9) 0.009(8)
C45 0.034(10) 0.054(13) 0.042(10) -0.002(9) 0.006(8) 0.015(9)
C46 0.027(9) 0.031(9) 0.042(10) 0.001(8) 0.012(8) 0.002(7)
C47 0.044(12) 0.056(13) 0.046(11) 0.014(10) -0.002(10) 0.017(10)
C48 0.036(10) 0.042(11) 0.057(12) -0.018(10) -0.022(9) 0.007(9)
C49 0.039(13) 0.074(17) 0.081(18) 0.020(14) -0.010(12) -0.019(12)
C50 0.034(9) 0.030(9) 0.057(12) 0.009(9) 0.002(8) -0.007(8)
P3 0.032(2) 0.046(3) 0.052(3) 0.000(2) 0.006(2) -0.009(2)
F1 0.033(6) 0.047(6) 0.067(7) -0.019(6) 0.008(5) -0.010(5)
F2 0.050(8) 0.099(10) 0.088(9) 0.032(8) -0.001(7) -0.007(8)
F3 0.063(8) 0.062(8) 0.142(11) -0.047(8) 0.002(9) -0.006(7)
F4 0.082(10) 0.133(12) 0.097(10) 0.045(10) -0.001(9) -0.022(10)
F5 0.069(9) 0.083(9) 0.115(10) -0.039(9) 0.021(8) -0.013(8)
F6 0.039(6) 0.065(8) 0.101(9) 0.021(7) 0.023(7) -0.009(6)
C57 0.048(13) 0.060(14) 0.061(14) -0.003(12) 0.011(11) -0.014(11)
C58 0.042(12) 0.041(11) 0.068(15) 0.014(11) -0.008(11) 0.005(10)
O4A 0.034(9) 0.065(14) 0.06(2) 0.016(17) 0.006(16) -0.011(10)
C55A 0.029(13) 0.047(15) 0.067(19) 0.016(15) 0.008(13) 0.000(12)
C56A 0.030(14) 0.039(14) 0.064(19) 0.003(14) 0.009(13) -0.017(12)
O4B 0.038(17) 0.06(2) 0.06(3) 0.02(2) 0.00(2) -0.017(17)
C55B 0.05(3) 0.07(3) 0.08(3) 0.02(3) -0.01(3) -0.02(3)
C56B 0.05(3) 0.07(3) 0.06(3) 0.01(3) -0.01(3) -0.01(3)
O3A 0.041(15) 0.053(16) 0.071(18) -0.013(14) 0.007(13) -0.005(13)
C51A 0.07(2) 0.029(16) 0.06(2) 0.000(15) 0.005(18) 0.001(16)
C52A 0.07(2) 0.08(2) 0.08(2) -0.03(2) -0.01(2) 0.029(19)
C53A 0.056(19) 0.060(19) 0.10(2) -0.034(18) 0.024(18) -0.004(17)
C54A 0.06(2) 0.052(18) 0.08(2) 0.023(18) 0.003(18) -0.021(17)
O3B 0.05(3) 0.06(3) 0.05(2) -0.02(2) 0.01(2) 0.00(3)
C51B 0.06(4) 0.04(3) 0.04(3) -0.01(2) 0.01(3) -0.01(3)
C52B 0.08(4) 0.07(3) 0.06(3) 0.01(3) 0.00(3) 0.00(3)
C53B 0.09(4) 0.07(3) 0.06(3) 0.01(3) -0.01(3) -0.02(3)
C54B 0.07(3) 0.03(3) 0.06(3) 0.00(2) 0.00(3) -0.03(2)

loop_
_atom_type_symbol
_atom_type_description
_atom_type_scat_dispersion_real
_atom_type_scat_dispersion_imag
_atom_type_scat_source
C C 0.0033 0.0016 'International Tables Vol C Tables 4.2.6.8 and 6.1.1.4'
H H 0.0000 0.0000 'International Tables Vol C Tables 4.2.6.8 and 6.1.1.4'
Au Au -2.0133 8.8022 'International Tables Vol C Tables 4.2.6.8 and 6.1.1.4'
Cl Cl 0.1484 0.1585 'International Tables Vol C Tables 4.2.6.8 and 6.1.1.4'
Cu Cu 0.3201 1.2651 'International Tables Vol C Tables 4.2.6.8 and 6.1.1.4'
F F 0.0171 0.0103 'International Tables Vol C Tables 4.2.6.8 and 6.1.1.4'
N N 0.0061 0.0033 'International Tables Vol C Tables 4.2.6.8 and 6.1.1.4'
O O 0.0106 0.0060 'International Tables Vol C Tables 4.2.6.8 and 6.1.1.4'
P P 0.1023 0.0942 'International Tables Vol C Tables 4.2.6.8 and 6.1.1.4'

loop_
_geom_angle_atom_site_label_1
_geom_angle_atom_site_label_2
_geom_angle_atom_site_label_3
_geom_angle
Cu Au1 Au2 58.10(4)
Cl1 Au1 Au2 83.58(12)
Cl1 Au1 Cu 104.06(12)
P1 Au1 Au2 100.21(12)
P1 Au1 Cu 80.14(12)
P1 Au1 Cl1 175.48(16)
Cu Au2 Au1 54.52(4)
Cl2 Au2 Au1 77.41(12)
Cl2 Au2 Cu 106.99(12)
P2 Au2 Au1 105.35(12)
P2 Au2 Cu 77.94(12)
P2 Au2 Cl2 175.00(17)
Au1 Cu Au2 67.37(4)
O1 Cu Au1 99.1(3)
O1 Cu Au2 166.3(3)
O2 Cu Au1 170.9(4)
O2 Cu Au2 107.2(4)
O2 Cu O1 86.5(5)
N3 Cu Au1 86.8(4)
N3 Cu Au2 81.0(4)
N3 Cu O1 96.8(5)
N3 Cu O2 99.8(5)
N6 Cu Au1 82.7(4)
N6 Cu Au2 82.6(4)
N6 Cu O1 98.0(5)
N6 Cu O2 89.4(5)
N6 Cu N3 163.0(6)
C1 P1 Au1 110.5(6)
C1 P1 C10 106.2(8)
C1 P1 C16 105.1(8)
C10 P1 Au1 114.1(5)
C10 P1 C16 105.2(7)
C16 P1 Au1 114.9(6)
C22 P2 Au2 111.4(6)
C22 P2 C31 102.0(8)
C22 P2 C37 105.9(8)
C31 P2 Au2 113.9(6)
C37 P2 Au2 116.0(6)
C37 P2 C31 106.4(9)
C43 O1 Cu 119.4(10)
C46 O1 Cu 130.2(9)
C46 O1 C43 109.9(13)
C47 O2 Cu 131.8(12)
C50 O2 Cu 118.6(11)
C50 O2 C47 108.3(15)
N2 N1 C3 119.0(14)
C2 N1 N2 111.1(13)
C2 N1 C3 129.5(15)
N3 N2 N1 106.1(12)
N2 N3 Cu 121.9(11)
N2 N3 C1 111.2(13)
C1 N3 Cu 126.6(11)
N5 N4 C24 117.9(14)
C23 N4 N5 112.8(14)
C23 N4 C24 129.3(14)
N6 N5 N4 105.5(13)
N5 N6 Cu 122.0(10)
N5 N6 C22 109.2(12)
C22 N6 Cu 127.8(11)
N3 C1 P1 121.5(12)
C2 C1 P1 133.2(14)
C2 C1 N3 105.3(14)
N1 C2 C1 106.3(15)
N1 C3 C4 113.3(15)
C5 C4 C3 120.7(16)
C5 C4 C9 119.7(18)
C9 C4 C3 119.5(17)
C4 C5 C6 118.4(18)
C7 C6 C5 121(2)
C8 C7 C6 120.0(19)
C7 C8 C9 121(2)
C8 C9 C4 120(2)
C11 C10 P1 121.6(13)
C15 C10 P1 119.6(12)
C15 C10 C11 118.8(16)
C12 C11 C10 119.9(16)
C11 C12 C13 120.7(17)
C14 C13 C12 118.9(17)
C15 C14 C13 121.5(17)
C14 C15 C10 120.2(16)
C17 C16 P1 118.9(12)
C21 C16 P1 122.6(14)
C21 C16 C17 118.5(16)
C18 C17 C16 121.8(16)
C19 C18 C17 117.5(18)
C18 C19 C20 121.0(19)
C21 C20 C19 120(2)
C20 C21 C16 121.5(19)
N6 C22 P2 120.1(12)
C23 C22 P2 133.8(15)
C23 C22 N6 106.1(14)
N4 C23 C22 106.4(15)
N4 C24 C25 111.6(13)
C26 C25 C24 119.2(16)
C30 C25 C24 121.2(15)
C30 C25 C26 119.6(16)
C27 C26 C25 119.0(18)
C26 C27 C28 121.5(18)
C27 C28 C29 120.8(17)
C28 C29 C30 117.9(18)
C25 C30 C29 121.2(17)
C32 C31 P2 115.8(15)
C36 C31 P2 122.5(16)
C36 C31 C32 121.4(19)
C31 C32 C33 119(2)
C34 C33 C32 120(2)
C33 C34 C35 121.3(19)
C34 C35 C36 119.2(19)
C31 C36 C35 119.4(19)
C38 C37 P2 121.6(13)
C42 C37 P2 121.0(15)
C42 C37 C38 117.2(18)
C39 C38 C37 121.4(17)
C40 C39 C38 119(2)
C41 C40 C39 120(2)
C40 C41 C42 121(2)
C37 C42 C41 120.7(19)
O1 C43 C44 104.9(14)
C45 C44 C43 101.6(15)
C46 C45 C44 102.0(16)
O1 C46 C45 106.7(14)
O2 C47 C48 105.1(17)
C49 C48 C47 102.2(17)
C48 C49 C50 101.1(18)
O2 C50 C49 105.5(16)
F1 P3 F5 89.1(8)
F2 P3 F1 90.8(8)
F2 P3 F5 81.9(10)
F2 P3 F6 88.7(8)
F3 P3 F1 87.9(8)
F3 P3 F2 93.7(11)
F3 P3 F4 98.1(12)
F3 P3 F5 174.7(11)
F3 P3 F6 91.8(9)
F4 P3 F1 87.6(9)
F4 P3 F2 168.0(12)
F4 P3 F5 86.2(12)
F4 P3 F6 93.0(9)
F6 P3 F1 179.5(9)
F6 P3 F5 91.1(9)
C58 C57 C56A 104(2)
C56B C57 C58 116(6)
O4A C58 C57 108(2)
O4B C58 C57 103(7)
C58 O4A C55A 107(4)
O4A C55A C56A 107(3)
C55A C56A C57 103(2)
C58 O4B C55B 102(10)
O4B C55B C56B 103(9)
C57 C56B C55B 103(8)
C54A O3A C51A 108(2)
O3A C51A C52A 106.4
C51A C52A C53A 101.7
C54A C53A C52A 104.7(17)
O3A C54A C53A 110(3)
C51B O3B C54B 110.1
O3B C51B C52B 106.2
C51B C52B C53B 101.8
C54B C53B C52B 101.8
O3B C54B C53B 106.2

loop_
_geom_bond_atom_site_label_1
_geom_bond_atom_site_label_2
_geom_bond_distance
Au1 Au2 3.4791(9)
Au1 Cu 3.069(2)
Au1 Cl1 2.293(4)
Au1 P1 2.230(4)
Au2 Cu 3.200(2)
Au2 Cl2 2.292(4)
Au2 P2 2.230(4)
Cu O1 2.354(11)
Cu O2 2.292(13)
Cu N3 1.944(13)
Cu N6 1.923(13)
P1 C1 1.779(17)
P1 C10 1.807(17)
P1 C16 1.823(18)
P2 C22 1.781(17)
P2 C31 1.835(19)
P2 C37 1.79(2)
O1 C43 1.45(2)
O1 C46 1.44(2)
O2 C47 1.46(2)
O2 C50 1.43(2)
N1 N2 1.351(18)
N1 C2 1.33(2)
N1 C3 1.46(2)
N2 N3 1.289(19)
N3 C1 1.38(2)
N4 N5 1.341(18)
N4 C23 1.33(2)
N4 C24 1.48(2)
N5 N6 1.330(19)
N6 C22 1.41(2)
C1 C2 1.37(2)
C3 C4 1.52(3)
C4 C5 1.38(3)
C4 C9 1.40(3)
C5 C6 1.42(3)
C6 C7 1.37(3)
C7 C8 1.35(3)
C8 C9 1.38(3)
C10 C11 1.42(2)
C10 C15 1.38(2)
C11 C12 1.36(3)
C12 C13 1.39(3)
C13 C14 1.38(3)
C14 C15 1.37(2)
C16 C17 1.40(2)
C16 C21 1.37(2)
C17 C18 1.39(2)
C18 C19 1.38(3)
C19 C20 1.40(3)
C20 C21 1.37(3)
C22 C23 1.36(2)
C24 C25 1.52(2)
C25 C26 1.41(2)
C25 C30 1.36(2)
C26 C27 1.35(3)
C27 C28 1.37(3)
C28 C29 1.38(3)
C29 C30 1.40(3)
C31 C32 1.39(3)
C31 C36 1.38(3)
C32 C33 1.41(3)
C33 C34 1.37(3)
C34 C35 1.38(3)
C35 C36 1.41(3)
C37 C38 1.42(2)
C37 C42 1.37(3)
C38 C39 1.38(3)
C39 C40 1.38(3)
C40 C41 1.34(3)
C41 C42 1.40(3)
C43 C44 1.54(3)
C44 C45 1.53(3)
C45 C46 1.53(2)
C47 C48 1.52(3)
C48 C49 1.48(3)
C49 C50 1.52(3)
P3 F1 1.606(12)
P3 F2 1.566(16)
P3 F3 1.538(16)
P3 F4 1.556(19)
P3 F5 1.635(17)
P3 F6 1.593(13)
C57 C58 1.48(3)
C57 C56A 1.51(4)
C57 C56B 1.21(11)
C58 O4A 1.45(4)
C58 O4B 1.47(13)
O4A C55A 1.45(4)
C55A C56A 1.48(4)
O4B C55B 1.47(12)
C55B C56B 1.55(13)
O3A C51A 1.4345
O3A C54A 1.41(4)
C51A C52A 1.5315
C52A C53A 1.5370
C53A C54A 1.48(5)
O3B C51B 1.4361
O3B C54B 1.4365
C51B C52B 1.5319
C52B C53B 1.5347
C53B C54B 1.5322

loop_
_twin_individual_id
_twin_individual_mass_fraction_refined
1 0.9307(10)
2 0.0693(10)
